data_4108379
loop_
_publ_author_name
'Stephen J. Geier'
'Thomas M. Gilbert'
'Douglas W. Stephan'

_publ_section_title
;
 Activation of H2 by Phosphinoboranes R2PB(C6F5)2
;
_journal_name_full 'Journal of the American Chemical Society'
_journal_page_first 12632
_journal_page_last 12633
_journal_paper_doi 10.1021/ja805493y
_journal_volume 130
_journal_year 2008
_chemical_formula_sum 'C20 H18 B F10 P'
_chemical_formula_weight 490.12
_space_group_IT_number 61
_symmetry_cell_setting orthorhombic
_symmetry_space_group_name_Hall '-P 2ac 2ab'
_symmetry_space_group_name_H-M 'P b c a'
_atom_sites_solution_hydrogens geom
_atom_sites_solution_primary direct
_atom_sites_solution_secondary difmap
_audit_creation_method SHELXL-97
_cell_angle_alpha 90.00
_cell_angle_beta 90.00
_cell_angle_gamma 90.00
_cell_formula_units_Z 8
_cell_length_a 12.194(9)
_cell_length_b 18.331(13)
_cell_length_c 19.774(14)
_cell_measurement_temperature 296(2)
_cell_measurement_theta_max 25.0
_cell_measurement_theta_min 2.0
_cell_volume 4420(6)
_computing_structure_refinement 'SHELXL-97 (Sheldrick, 1997)'
_computing_structure_solution 'SHELXS-97 (Sheldrick, 1990)'
_diffrn_ambient_temperature 296(2)
_diffrn_measured_fraction_theta_full 0.999
_diffrn_measured_fraction_theta_max 0.999
_diffrn_radiation_monochromator graphite
_diffrn_radiation_source 'fine-focus sealed tube'
_diffrn_radiation_type MoK\a
_diffrn_radiation_wavelength 0.71073
_diffrn_reflns_av_R_equivalents 0.0372
_diffrn_reflns_av_sigmaI/netI 0.0199
_diffrn_reflns_limit_h_max 14
_diffrn_reflns_limit_h_min -14
_diffrn_reflns_limit_k_max 21
_diffrn_reflns_limit_k_min -21
_diffrn_reflns_limit_l_max 23
_diffrn_reflns_limit_l_min -23
_diffrn_reflns_number 39898
_diffrn_reflns_theta_full 25.00
_diffrn_reflns_theta_max 25.00
_diffrn_reflns_theta_min 2.06
_exptl_absorpt_coefficient_mu 0.212
_exptl_absorpt_correction_T_max 1.000000
_exptl_absorpt_correction_T_min 0.465466
_exptl_absorpt_correction_type empirical
_exptl_crystal_density_diffrn 1.473
_exptl_crystal_F_000 1984
_exptl_crystal_size_max 0.26
_exptl_crystal_size_mid 0.20
_exptl_crystal_size_min 0.16
_refine_diff_density_max 0.441
_refine_diff_density_min -0.224
_refine_diff_density_rms 0.060
_refine_ls_extinction_method none
_refine_ls_goodness_of_fit_ref 1.059
_refine_ls_hydrogen_treatment mixed
_refine_ls_matrix_type full
_refine_ls_number_parameters 289
_refine_ls_number_reflns 3891
_refine_ls_number_restraints 0
_refine_ls_restrained_S_all 1.059
_refine_ls_R_factor_all 0.0821
_refine_ls_R_factor_gt 0.0553
_refine_ls_shift/su_max 0.003
_refine_ls_shift/su_mean 0.000
_refine_ls_structure_factor_coef Fsqd
_refine_ls_weighting_details 'calc w=1/[\s^2^(Fo^2^)+(0.0916P)^2^+2.4963P] where P=(Fo^2^+2Fc^2^)/3'
_refine_ls_weighting_scheme calc
_refine_ls_wR_factor_gt 0.1494
_refine_ls_wR_factor_ref 0.1889
_reflns_number_gt 2640
_reflns_number_total 3891
_reflns_threshold_expression >2sigma(I)
_cod_data_source_file ja805493y_si_002_2.cif
_cod_data_source_block tBu2PB(C6F5)2
_cod_original_cell_volume 4420(5)
_cod_database_code 4108379

loop_
_symmetry_equiv_pos_as_xyz
'x, y, z'
'-x+1/2, -y, z+1/2'
'-x, y+1/2, -z+1/2'
'x+1/2, -y+1/2, -z'
'-x, -y, -z'
'x-1/2, y, -z-1/2'
'x, -y-1/2, z-1/2'
'-x-1/2, y-1/2, z'

loop_
_atom_site_label
_atom_site_type_symbol
_atom_site_fract_x
_atom_site_fract_y
_atom_site_fract_z
_atom_site_U_iso_or_equiv
_atom_site_adp_type
_atom_site_occupancy
_atom_site_symmetry_multiplicity
_atom_site_calc_flag
_atom_site_refinement_flags
P1 P 0.25789(7) 0.13151(4) 0.37907(4) 0.0629(3) Uani 1 1 d .
F10 F 0.44345(17) 0.32173(12) 0.38062(10) 0.0872(6) Uani 1 1 d .
F6 F 0.14349(17) 0.23919(13) 0.50874(10) 0.0910(7) Uani 1 1 d .
F5 F 0.36758(18) 0.24353(13) 0.24580(11) 0.0944(7) Uani 1 1 d .
C1 C 0.2165(2) 0.27548(15) 0.31470(13) 0.0528(7) Uani 1 1 d .
C7 C 0.2920(2) 0.27732(14) 0.44028(13) 0.0520(7) Uani 1 1 d .
F3 F 0.1201(2) 0.41465(13) 0.16011(11) 0.1064(8) Uani 1 1 d .
B1 B 0.2568(3) 0.22889(18) 0.37717(15) 0.0512(8) Uani 1 1 d .
F2 F -0.00099(19) 0.40451(13) 0.27443(13) 0.1078(8) Uani 1 1 d .
F7 F 0.2009(2) 0.32841(16) 0.60953(11) 0.1155(9) Uani 1 1 d .
C12 C 0.3816(3) 0.32274(16) 0.43693(15) 0.0604(8) Uani 1 1 d .
F4 F 0.3028(2) 0.33123(15) 0.14576(10) 0.1087(8) Uani 1 1 d .
C13 C 0.3436(3) 0.08124(16) 0.44156(15) 0.0622(8) Uani 1 1 d .
C6 C 0.2751(3) 0.28200(17) 0.25457(16) 0.0643(8) Uani 1 1 d .
C3 C 0.0900(3) 0.36420(18) 0.26727(19) 0.0718(9) Uani 1 1 d .
F9 F 0.5016(2) 0.41147(13) 0.48219(13) 0.1140(9) Uani 1 1 d .
C4 C 0.1506(3) 0.36862(18) 0.20941(18) 0.0734(10) Uani 1 1 d .
C8 C 0.2332(3) 0.28134(17) 0.50025(15) 0.0625(8) Uani 1 1 d .
F8 F 0.3796(2) 0.41589(15) 0.59649(12) 0.1231(10) Uani 1 1 d .
C10 C 0.3515(4) 0.37093(19) 0.54633(19) 0.0798(10) Uani 1 1 d .
C17 C 0.1948(3) 0.07699(17) 0.30958(16) 0.0635(8) Uani 1 1 d .
C11 C 0.4130(3) 0.36886(18) 0.4885(2) 0.0764(10) Uani 1 1 d .
C5 C 0.2432(3) 0.3268(2) 0.20260(15) 0.0711(9) Uani 1 1 d .
C9 C 0.2611(3) 0.3267(2) 0.55258(16) 0.0744(10) Uani 1 1 d .
C16 C 0.4187(4) 0.1335(2) 0.4790(2) 0.1116(17) Uani 1 1 d .
H16A H 0.4623 0.1068 0.5110 0.167 Uiso 1 1 calc R
H16B H 0.3753 0.1691 0.5025 0.167 Uiso 1 1 calc R
H16C H 0.4659 0.1576 0.4473 0.167 Uiso 1 1 calc R
C20 C 0.1012(3) 0.1216(2) 0.2787(2) 0.0897(12) Uani 1 1 d .
H20A H 0.0677 0.0943 0.2428 0.135 Uiso 1 1 calc R
H20B H 0.1298 0.1666 0.2611 0.135 Uiso 1 1 calc R
H20C H 0.0475 0.1320 0.3129 0.135 Uiso 1 1 calc R
C19 C 0.1453(4) 0.0073(2) 0.3391(2) 0.1086(15) Uani 1 1 d .
H19A H 0.1128 -0.0209 0.3035 0.163 Uiso 1 1 calc R
H19B H 0.0902 0.0198 0.3718 0.163 Uiso 1 1 calc R
H19C H 0.2019 -0.0207 0.3606 0.163 Uiso 1 1 calc R
C15 C 0.4154(4) 0.0260(3) 0.4062(2) 0.1256(19) Uani 1 1 d .
H15A H 0.4590 0.0005 0.4391 0.188 Uiso 1 1 calc R
H15B H 0.4628 0.0505 0.3748 0.188 Uiso 1 1 calc R
H15C H 0.3702 -0.0083 0.3823 0.188 Uiso 1 1 calc R
C18 C 0.2771(4) 0.0585(2) 0.25418(19) 0.1027(14) Uani 1 1 d .
H18A H 0.2414 0.0305 0.2196 0.154 Uiso 1 1 calc R
H18B H 0.3363 0.0306 0.2731 0.154 Uiso 1 1 calc R
H18C H 0.3054 0.1028 0.2350 0.154 Uiso 1 1 calc R
C14 C 0.2727(4) 0.0439(3) 0.4941(2) 0.1270(18) Uani 1 1 d .
H14A H 0.3186 0.0183 0.5257 0.191 Uiso 1 1 calc R
H14B H 0.2245 0.0099 0.4722 0.191 Uiso 1 1 calc R
H14C H 0.2301 0.0797 0.5178 0.191 Uiso 1 1 calc R
F1 F 0.06279(16) 0.31655(12) 0.37487(10) 0.0851(6) Uani 1 1 d .
C2 C 0.1239(3) 0.31845(16) 0.31860(15) 0.0597(8) Uani 1 1 d .

loop_
_atom_site_aniso_label
_atom_site_aniso_U_11
_atom_site_aniso_U_22
_atom_site_aniso_U_33
_atom_site_aniso_U_23
_atom_site_aniso_U_13
_atom_site_aniso_U_12
P1 0.0769(6) 0.0446(4) 0.0674(6) -0.0005(4) -0.0277(4) 0.0026(4)
F10 0.0877(14) 0.0978(15) 0.0762(13) -0.0019(11) 0.0117(11) -0.0256(11)
F6 0.0916(14) 0.1036(16) 0.0776(13) -0.0057(12) 0.0226(11) -0.0184(13)
F5 0.0973(15) 0.1030(15) 0.0829(14) 0.0105(12) 0.0265(12) 0.0241(13)
C1 0.0652(18) 0.0469(15) 0.0464(15) 0.0027(12) -0.0071(13) 0.0004(14)
C7 0.0645(17) 0.0461(15) 0.0454(15) 0.0031(12) -0.0060(13) 0.0050(14)
F3 0.1287(19) 0.0993(16) 0.0914(15) 0.0457(13) -0.0500(14) -0.0218(14)
B1 0.0541(18) 0.0495(17) 0.0501(18) 0.0000(14) 0.0001(15) 0.0025(14)
F2 0.0910(16) 0.1047(16) 0.128(2) 0.0278(14) -0.0261(14) 0.0326(14)
F7 0.142(2) 0.143(2) 0.0620(13) -0.0241(13) 0.0208(14) 0.0089(18)
C12 0.069(2) 0.0579(18) 0.0546(18) 0.0040(14) -0.0050(15) 0.0026(16)
F4 0.131(2) 0.136(2) 0.0593(12) 0.0224(13) 0.0104(13) -0.0215(17)
C13 0.075(2) 0.0530(17) 0.0592(18) 0.0061(14) -0.0134(15) 0.0084(15)
C6 0.074(2) 0.0617(18) 0.0570(18) 0.0033(15) -0.0010(16) 0.0010(16)
C3 0.071(2) 0.063(2) 0.081(2) 0.0078(17) -0.0261(19) 0.0038(17)
F9 0.1152(19) 0.1048(17) 0.122(2) -0.0155(15) -0.0186(16) -0.0456(15)
C4 0.088(2) 0.067(2) 0.065(2) 0.0204(17) -0.0315(19) -0.018(2)
C8 0.0691(19) 0.0591(18) 0.0592(18) 0.0036(15) -0.0003(15) 0.0036(16)
F8 0.162(2) 0.1187(19) 0.0881(16) -0.0469(15) -0.0311(16) -0.0076(18)
C10 0.106(3) 0.071(2) 0.063(2) -0.0148(18) -0.021(2) 0.006(2)
C17 0.072(2) 0.0597(18) 0.0583(18) -0.0077(15) -0.0097(16) -0.0107(16)
C11 0.087(2) 0.062(2) 0.081(2) -0.0002(18) -0.020(2) -0.0096(19)
C5 0.089(2) 0.080(2) 0.0442(17) 0.0091(15) -0.0061(17) -0.020(2)
C9 0.097(3) 0.079(2) 0.0469(17) -0.0079(16) -0.0010(18) 0.017(2)
C16 0.120(4) 0.083(3) 0.132(4) 0.009(2) -0.082(3) 0.009(2)
C20 0.084(2) 0.095(3) 0.090(3) -0.015(2) -0.040(2) -0.007(2)
C19 0.138(4) 0.084(3) 0.104(3) 0.002(2) -0.027(3) -0.051(3)
C15 0.148(4) 0.126(4) 0.103(3) -0.020(3) -0.042(3) 0.078(3)
C18 0.118(3) 0.123(3) 0.068(2) -0.019(2) -0.004(2) 0.014(3)
C14 0.134(4) 0.163(5) 0.083(3) 0.047(3) -0.015(3) -0.020(4)
F1 0.0772(13) 0.1016(15) 0.0763(13) 0.0098(11) 0.0078(11) 0.0255(11)
C2 0.0661(19) 0.0596(18) 0.0534(17) 0.0037(14) -0.0071(15) 0.0017(15)

loop_
_atom_type_symbol
_atom_type_description
_atom_type_scat_dispersion_real
_atom_type_scat_dispersion_imag
_atom_type_scat_source
C C 0.0033 0.0016 'International Tables Vol C Tables 4.2.6.8 and 6.1.1.4'
H H 0.0000 0.0000 'International Tables Vol C Tables 4.2.6.8 and 6.1.1.4'
B B 0.0013 0.0007 'International Tables Vol C Tables 4.2.6.8 and 6.1.1.4'
F F 0.0171 0.0103 'International Tables Vol C Tables 4.2.6.8 and 6.1.1.4'
P P 0.1023 0.0942 'International Tables Vol C Tables 4.2.6.8 and 6.1.1.4'

loop_
_geom_angle_atom_site_label_1
_geom_angle_atom_site_label_2
_geom_angle_atom_site_label_3
_geom_angle
B1 P1 C13 120.85(14)
B1 P1 C17 121.14(15)
C13 P1 C17 117.08(15)
C2 C1 C6 114.8(3)
C2 C1 B1 121.3(3)
C6 C1 B1 123.7(3)
C12 C7 C8 114.8(3)
C12 C7 B1 121.0(3)
C8 C7 B1 124.1(3)
C1 B1 C7 113.3(2)
C1 B1 P1 124.0(2)
C7 B1 P1 122.7(2)
F10 C12 C7 118.5(3)
F10 C12 C11 117.7(3)
C7 C12 C11 123.8(3)
C15 C13 C14 110.2(4)
C15 C13 C16 107.4(3)
C14 C13 C16 107.1(3)
C15 C13 P1 110.5(2)
C14 C13 P1 111.0(3)
C16 C13 P1 110.5(2)
F5 C6 C5 117.2(3)
F5 C6 C1 119.8(3)
C5 C6 C1 123.0(3)
F2 C3 C4 120.3(3)
F2 C3 C2 120.3(3)
C4 C3 C2 119.4(3)
F3 C4 C3 119.8(4)
F3 C4 C5 120.5(4)
C3 C4 C5 119.7(3)
F6 C8 C9 117.1(3)
F6 C8 C7 119.6(3)
C9 C8 C7 123.3(3)
F8 C10 C11 119.9(4)
F8 C10 C9 120.2(4)
C11 C10 C9 119.9(3)
C18 C17 C19 110.4(3)
C18 C17 C20 108.8(3)
C19 C17 C20 107.8(3)
C18 C17 P1 112.2(2)
C19 C17 P1 109.2(2)
C20 C17 P1 108.3(2)
F9 C11 C10 120.3(3)
F9 C11 C12 120.8(4)
C10 C11 C12 118.9(3)
F4 C5 C4 119.7(3)
F4 C5 C6 120.7(4)
C4 C5 C6 119.6(3)
F7 C9 C8 120.7(4)
F7 C9 C10 120.0(3)
C8 C9 C10 119.3(3)
F1 C2 C1 119.2(3)
F1 C2 C3 117.4(3)
C1 C2 C3 123.4(3)

loop_
_geom_bond_atom_site_label_1
_geom_bond_atom_site_label_2
_geom_bond_distance
P1 B1 1.786(4)
P1 C13 1.862(3)
P1 C17 1.865(3)
F10 C12 1.345(4)
F6 C8 1.349(4)
F5 C6 1.341(4)
C1 C2 1.379(4)
C1 C6 1.392(4)
C1 B1 1.580(4)
C7 C12 1.375(4)
C7 C8 1.388(4)
C7 B1 1.590(4)
F3 C4 1.342(4)
F2 C3 1.341(4)
F7 C9 1.344(4)
C12 C11 1.379(5)
F4 C5 1.341(4)
C13 C15 1.510(5)
C13 C14 1.516(5)
C13 C16 1.517(5)
C6 C5 1.372(4)
C3 C4 1.364(5)
C3 C2 1.380(4)
F9 C11 1.339(4)
C4 C5 1.371(5)
C8 C9 1.371(4)
F8 C10 1.334(4)
C10 C11 1.367(5)
C10 C9 1.374(5)
C17 C18 1.524(5)
C17 C19 1.529(5)
C17 C20 1.531(5)
F1 C2 1.339(4)

loop_
_cod_related_entry_id
_cod_related_entry_database
_cod_related_entry_code
1 ChemSpider 30660335
